data_2230386
loop_
_publ_author_name
'Keng, Thy Chun'
'Lo, Kong Mun'
'Ng, Seik Weng'

_publ_section_title
;
 <i>catena</i>-Poly[[tribenzyltin(IV)]-\m-4-formyl-2-methoxy-6-nitrophenolato-\k^2^<i>O</i>^1^:<i>O</i>^4^]
;
_journal_coeditor_code JH2283
_journal_issue 6
_journal_name_full 'Acta Crystallographica Section E'
_journal_page_first m710
_journal_paper_doi 10.1107/S1600536811016436
_journal_volume 67
_journal_year 2011
_chemical_formula_iupac '[Sn (C7 H7)3 (C8 H6 N O5)]'
_chemical_formula_moiety 'C29 H27 N O5 Sn'
_chemical_formula_sum 'C29 H27 N O5 Sn'
_chemical_formula_weight 588.21
_chemical_name_systematic
;
<i>catena</i>-Poly[[tribenzyltin(IV)]-\m-4-formyl-2-methoxy-6-
nitrophenolato-\k^2^<i>O</i>^1^:<i>O</i>^4^]
;
_space_group_IT_number 14
_symmetry_cell_setting monoclinic
_symmetry_space_group_name_Hall '-P 2yn'
_symmetry_space_group_name_H-M 'P 1 21/n 1'
_atom_sites_solution_hydrogens geom
_atom_sites_solution_primary direct
_atom_sites_solution_secondary difmap
_audit_creation_method SHELXL-97
_cell_angle_alpha 90.00
_cell_angle_beta 106.3701(6)
_cell_angle_gamma 90.00
_cell_formula_units_Z 4
_cell_length_a 12.12410(10)
_cell_length_b 16.5829(2)
_cell_length_c 13.3893(2)
_cell_measurement_reflns_used 9964
_cell_measurement_temperature 100(2)
_cell_measurement_theta_max 28.24
_cell_measurement_theta_min 2.35
_cell_volume 2582.83(5)
_computing_cell_refinement 'SAINT (Bruker, 2009)'
_computing_data_collection 'APEX2 (Bruker, 2009)'
_computing_data_reduction 'SAINT (Bruker, 2009)'
_computing_molecular_graphics 'X-SEED (Barbour, 2001)'
_computing_publication_material 'publCIF (Westrip, 2010)'
_computing_structure_refinement 'SHELXL97 (Sheldrick, 2008)'
_computing_structure_solution 'SHELXS97 (Sheldrick, 2008)'
_diffrn_ambient_temperature 100(2)
_diffrn_measured_fraction_theta_full 0.997
_diffrn_measured_fraction_theta_max 0.997
_diffrn_measurement_device_type 'Bruker SMART APEX'
_diffrn_measurement_method \w
_diffrn_radiation_monochromator graphite
_diffrn_radiation_source 'fine-focus sealed tube'
_diffrn_radiation_type MoK\a
_diffrn_radiation_wavelength 0.71073
_diffrn_reflns_av_R_equivalents 0.0277
_diffrn_reflns_av_sigmaI/netI 0.0254
_diffrn_reflns_limit_h_max 16
_diffrn_reflns_limit_h_min -16
_diffrn_reflns_limit_k_max 21
_diffrn_reflns_limit_k_min -22
_diffrn_reflns_limit_l_max 17
_diffrn_reflns_limit_l_min -17
_diffrn_reflns_number 25760
_diffrn_reflns_theta_full 28.26
_diffrn_reflns_theta_max 28.26
_diffrn_reflns_theta_min 2.00
_diffrn_standards_decay_% 0
_diffrn_standards_interval_count 0
_diffrn_standards_interval_time 0
_diffrn_standards_number 0
_exptl_absorpt_coefficient_mu 1.029
_exptl_absorpt_correction_T_max 0.9041
_exptl_absorpt_correction_T_min 0.7830
_exptl_absorpt_correction_type multi-scan
_exptl_absorpt_process_details '(SADABS; Sheldrick, 1996)'
_exptl_crystal_colour Colorless
_exptl_crystal_density_diffrn 1.513
_exptl_crystal_density_method 'not measured'
_exptl_crystal_description Block
_exptl_crystal_F_000 1192
_exptl_crystal_size_max 0.25
_exptl_crystal_size_mid 0.25
_exptl_crystal_size_min 0.10
_refine_diff_density_max 1.021
_refine_diff_density_min -0.250
_refine_ls_extinction_method none
_refine_ls_goodness_of_fit_ref 1.012
_refine_ls_hydrogen_treatment constr
_refine_ls_matrix_type full
_refine_ls_number_parameters 325
_refine_ls_number_reflns 6372
_refine_ls_number_restraints 0
_refine_ls_restrained_S_all 1.012
_refine_ls_R_factor_all 0.0308
_refine_ls_R_factor_gt 0.0244
_refine_ls_shift/su_max 0.001
_refine_ls_shift/su_mean 0.001
_refine_ls_structure_factor_coef Fsqd
_refine_ls_weighting_details 'calc w=1/[\s^2^(Fo^2^)+(0.0349P)^2^+0.8880P] where P=(Fo^2^+2Fc^2^)/3'
_refine_ls_weighting_scheme calc
_refine_ls_wR_factor_gt 0.0593
_refine_ls_wR_factor_ref 0.0630
_reflns_number_gt 5545
_reflns_number_total 6372
_reflns_threshold_expression I>2\s(I)
_cod_data_source_file jh2283.cif
_cod_data_source_block I
_cod_original_sg_symbol_H-M 'P 21/n'
_cod_database_code 2230386
_cod_database_fobs_code 2230386

loop_
_symmetry_equiv_pos_as_xyz
'x, y, z'
'-x+1/2, y+1/2, -z+1/2'
'-x, -y, -z'
'x-1/2, -y-1/2, z-1/2'

loop_
_atom_site_type_symbol
_atom_site_label
_atom_site_fract_x
_atom_site_fract_y
_atom_site_fract_z
_atom_site_U_iso_or_equiv
_atom_site_adp_type
_atom_site_calc_flag
_atom_site_refinement_flags
_atom_site_occupancy
_atom_site_symmetry_multiplicity
_atom_site_disorder_assembly
_atom_site_disorder_group
Sn Sn1 0.368458(10) 0.189545(7) 0.722727(9) 0.01643(5) Uani d . 1 1 . .
O O1 0.27411(11) 0.13103(7) 0.81338(10) 0.0204(3) Uani d . 1 1 . .
O O2 0.28459(11) 0.27891(8) 0.88378(11) 0.0218(3) Uani d . 1 1 . .
O O3 -0.01389(12) 0.27479(8) 1.10347(11) 0.0262(3) Uani d . 1 1 . .
O O4 0.04948(13) -0.03179(8) 0.87527(11) 0.0296(3) Uani d . 1 1 . .
O O5 0.15153(15) -0.00208(10) 0.77303(13) 0.0426(4) Uani d . 1 1 . .
N N1 0.10833(14) 0.01628(9) 0.84212(12) 0.0218(3) Uani d . 1 1 . .
C C1 0.38886(16) 0.07215(11) 0.66076(14) 0.0209(4) Uani d . 1 1 . .
H H1A 0.4702 0.0645 0.6619 0.025 Uiso calc R 1 1 . .
H H1B 0.3691 0.0300 0.7052 0.025 Uiso calc R 1 1 . .
C C2 0.31382(16) 0.06304(11) 0.55183(14) 0.0215(4) Uani d . 1 1 . .
C C3 0.3568(2) 0.07057(14) 0.46631(17) 0.0343(5) Uani d . 1 1 . .
H H3 0.4368 0.0790 0.4768 0.041 Uiso calc R 1 1 . .
C C4 0.2842(2) 0.06586(17) 0.36588(18) 0.0449(6) Uani d . 1 1 . .
H H4 0.3150 0.0714 0.3084 0.054 Uiso calc R 1 1 . .
C C5 0.1676(2) 0.05316(15) 0.34835(18) 0.0411(6) Uani d . 1 1 . .
H H5 0.1183 0.0501 0.2793 0.049 Uiso calc R 1 1 . .
C C6 0.12380(18) 0.04503(12) 0.43205(18) 0.0315(5) Uani d . 1 1 . .
H H6 0.0438 0.0361 0.4208 0.038 Uiso calc R 1 1 . .
C C7 0.19544(17) 0.04974(11) 0.53232(16) 0.0245(4) Uani d . 1 1 . .
H H7 0.1639 0.0439 0.5893 0.029 Uiso calc R 1 1 . .
C C8 0.23785(17) 0.26471(12) 0.62210(16) 0.0250(4) Uani d . 1 1 . .
H H8A 0.2716 0.3188 0.6193 0.030 Uiso calc R 1 1 . .
H H8B 0.2191 0.2419 0.5510 0.030 Uiso calc R 1 1 . .
C C9 0.12731(16) 0.27558(12) 0.65014(14) 0.0215(4) Uani d . 1 1 . .
C C10 0.05093(18) 0.21194(12) 0.64538(16) 0.0263(4) Uani d . 1 1 . .
H H10 0.0688 0.1603 0.6236 0.032 Uiso calc R 1 1 . .
C C11 -0.05074(17) 0.22273(14) 0.67194(17) 0.0305(4) Uani d . 1 1 . .
H H11 -0.1013 0.1785 0.6689 0.037 Uiso calc R 1 1 . .
C C12 -0.07859(19) 0.29776(14) 0.70286(18) 0.0350(5) Uani d . 1 1 . .
H H12 -0.1483 0.3053 0.7209 0.042 Uiso calc R 1 1 . .
C C13 -0.00443(18) 0.36165(13) 0.70734(18) 0.0325(5) Uani d . 1 1 . .
H H13 -0.0233 0.4133 0.7285 0.039 Uiso calc R 1 1 . .
C C14 0.09776(17) 0.35095(12) 0.68101(15) 0.0259(4) Uani d . 1 1 . .
H H14 0.1479 0.3955 0.6841 0.031 Uiso calc R 1 1 . .
C C15 0.51642(16) 0.22724(12) 0.84500(15) 0.0242(4) Uani d . 1 1 . .
H H15A 0.5502 0.2766 0.8240 0.029 Uiso calc R 1 1 . .
H H15B 0.4943 0.2391 0.9092 0.029 Uiso calc R 1 1 . .
C C16 0.60161(16) 0.15935(12) 0.86363(14) 0.0221(4) Uani d . 1 1 . .
C C17 0.59103(17) 0.09386(12) 0.92531(15) 0.0264(4) Uani d . 1 1 . .
H H17 0.5317 0.0937 0.9589 0.032 Uiso calc R 1 1 . .
C C18 0.66561(18) 0.02880(13) 0.93860(16) 0.0305(4) Uani d . 1 1 . .
H H18 0.6574 -0.0152 0.9814 0.037 Uiso calc R 1 1 . .
C C19 0.75189(19) 0.02786(15) 0.88964(17) 0.0346(5) Uani d . 1 1 . .
H H19 0.8027 -0.0169 0.8981 0.042 Uiso calc R 1 1 . .
C C20 0.76353(18) 0.09220(15) 0.82865(17) 0.0368(5) Uani d . 1 1 . .
H H20 0.8227 0.0917 0.7949 0.044 Uiso calc R 1 1 . .
C C21 0.69000(17) 0.15770(14) 0.81585(17) 0.0303(4) Uani d . 1 1 . .
H H21 0.6999 0.2019 0.7741 0.036 Uiso calc R 1 1 . .
C C22 0.20411(15) 0.15092(11) 0.86575(13) 0.0170(3) Uani d . 1 1 . .
C C23 0.20697(15) 0.23057(11) 0.91021(14) 0.0186(3) Uani d . 1 1 . .
C C24 0.13811(15) 0.25138(11) 0.97130(14) 0.0198(4) Uani d . 1 1 . .
H H24 0.1428 0.3039 1.0007 0.024 Uiso calc R 1 1 . .
C C25 0.05980(16) 0.19419(11) 0.99044(14) 0.0204(4) Uani d . 1 1 . .
C C26 0.05257(16) 0.11815(11) 0.94786(14) 0.0202(4) Uani d . 1 1 . .
H H26 -0.0005 0.0802 0.9607 0.024 Uiso calc R 1 1 . .
C C27 0.12282(15) 0.09688(10) 0.88604(14) 0.0180(3) Uani d . 1 1 . .
C C28 -0.01506(17) 0.21211(12) 1.05483(16) 0.0246(4) Uani d . 1 1 . .
H H28 -0.0694 0.1721 1.0597 0.030 Uiso calc R 1 1 . .
C C29 0.28924(18) 0.36164(11) 0.91567(16) 0.0258(4) Uani d . 1 1 . .
H H29A 0.3482 0.3900 0.8920 0.039 Uiso calc R 1 1 . .
H H29B 0.3083 0.3645 0.9917 0.039 Uiso calc R 1 1 . .
H H29C 0.2143 0.3871 0.8851 0.039 Uiso calc R 1 1 . .

loop_
_atom_site_aniso_label
_atom_site_aniso_U_11
_atom_site_aniso_U_22
_atom_site_aniso_U_33
_atom_site_aniso_U_12
_atom_site_aniso_U_13
_atom_site_aniso_U_23
Sn1 0.01783(7) 0.01555(7) 0.01806(7) 0.00019(4) 0.00854(5) 0.00098(4)
O1 0.0242(7) 0.0177(6) 0.0241(7) 0.0014(5) 0.0149(5) 0.0016(5)
O2 0.0257(7) 0.0157(6) 0.0285(7) -0.0025(5) 0.0148(6) -0.0009(5)
O3 0.0320(8) 0.0237(7) 0.0289(7) 0.0005(6) 0.0183(6) -0.0035(6)
O4 0.0402(8) 0.0228(7) 0.0312(8) -0.0108(6) 0.0186(6) -0.0012(6)
O5 0.0593(11) 0.0319(9) 0.0528(11) -0.0168(7) 0.0424(9) -0.0188(7)
N1 0.0243(8) 0.0199(8) 0.0224(8) -0.0030(6) 0.0088(6) -0.0005(6)
C1 0.0230(9) 0.0198(9) 0.0219(9) 0.0019(7) 0.0098(7) -0.0002(7)
C2 0.0256(9) 0.0164(8) 0.0234(9) 0.0004(7) 0.0087(7) -0.0003(7)
C3 0.0347(12) 0.0426(13) 0.0299(11) -0.0121(10) 0.0160(9) -0.0065(10)
C4 0.0574(16) 0.0559(16) 0.0255(11) -0.0199(13) 0.0183(11) -0.0060(11)
C5 0.0479(14) 0.0404(13) 0.0281(11) -0.0067(11) -0.0004(10) -0.0039(10)
C6 0.0280(11) 0.0240(10) 0.0402(12) 0.0007(8) 0.0056(9) -0.0034(9)
C7 0.0276(10) 0.0176(9) 0.0309(10) 0.0012(7) 0.0125(8) -0.0024(8)
C8 0.0273(10) 0.0257(10) 0.0260(10) 0.0064(8) 0.0138(8) 0.0070(8)
C9 0.0225(9) 0.0246(9) 0.0184(9) 0.0054(7) 0.0076(7) 0.0040(7)
C10 0.0304(11) 0.0248(10) 0.0231(10) 0.0025(8) 0.0066(8) -0.0007(8)
C11 0.0239(10) 0.0359(11) 0.0307(11) -0.0049(9) 0.0060(8) -0.0004(9)
C12 0.0213(10) 0.0457(13) 0.0403(13) 0.0029(9) 0.0125(9) -0.0038(10)
C13 0.0292(11) 0.0290(11) 0.0409(12) 0.0078(9) 0.0125(9) -0.0032(9)
C14 0.0258(10) 0.0240(10) 0.0284(10) 0.0040(8) 0.0086(8) 0.0021(8)
C15 0.0236(10) 0.0229(9) 0.0271(10) -0.0038(8) 0.0089(8) -0.0062(8)
C16 0.0178(9) 0.0262(9) 0.0211(9) -0.0029(7) 0.0036(7) -0.0053(8)
C17 0.0224(10) 0.0328(11) 0.0234(10) -0.0047(8) 0.0059(7) -0.0014(8)
C18 0.0272(10) 0.0323(11) 0.0279(10) -0.0001(8) 0.0009(8) 0.0028(9)
C19 0.0285(11) 0.0413(13) 0.0297(11) 0.0103(9) 0.0013(9) -0.0015(10)
C20 0.0227(10) 0.0572(15) 0.0321(11) 0.0088(10) 0.0106(9) 0.0027(11)
C21 0.0227(10) 0.0398(12) 0.0299(11) -0.0001(9) 0.0096(8) 0.0061(9)
C22 0.0193(9) 0.0181(9) 0.0143(8) 0.0024(7) 0.0056(6) 0.0027(7)
C23 0.0197(9) 0.0172(8) 0.0197(9) 0.0003(7) 0.0071(7) 0.0035(7)
C24 0.0244(9) 0.0172(8) 0.0191(9) 0.0011(7) 0.0084(7) 0.0003(7)
C25 0.0227(9) 0.0221(9) 0.0194(9) 0.0015(7) 0.0110(7) 0.0015(7)
C26 0.0209(9) 0.0206(9) 0.0220(9) -0.0010(7) 0.0106(7) 0.0025(7)
C27 0.0213(9) 0.0155(8) 0.0182(8) 0.0000(7) 0.0072(7) -0.0004(7)
C28 0.0274(10) 0.0223(9) 0.0291(10) 0.0002(8) 0.0159(8) 0.0017(8)
C29 0.0318(11) 0.0165(9) 0.0313(10) -0.0043(8) 0.0125(8) -0.0019(8)

loop_
_atom_type_symbol
_atom_type_description
_atom_type_scat_dispersion_real
_atom_type_scat_dispersion_imag
_atom_type_scat_source
C C 0.0033 0.0016 'International Tables Vol C Tables 4.2.6.8 and 6.1.1.4'
H H 0.0000 0.0000 'International Tables Vol C Tables 4.2.6.8 and 6.1.1.4'
N N 0.0061 0.0033 'International Tables Vol C Tables 4.2.6.8 and 6.1.1.4'
O O 0.0106 0.0060 'International Tables Vol C Tables 4.2.6.8 and 6.1.1.4'
Sn Sn -0.6537 1.4246 'International Tables Vol C Tables 4.2.6.8 and 6.1.1.4'

loop_
_geom_angle_atom_site_label_1
_geom_angle_atom_site_label_2
_geom_angle_atom_site_label_3
_geom_angle_site_symmetry_1
_geom_angle_site_symmetry_3
_geom_angle
_geom_angle_publ_flag
O1 Sn1 C15 . . 99.54(6) ?
O1 Sn1 C1 . . 86.91(6) ?
C15 Sn1 C1 . . 113.15(7) ?
O1 Sn1 C8 . . 101.64(6) ?
C15 Sn1 C8 . . 127.85(8) ?
C1 Sn1 C8 . . 115.07(8) ?
O1 Sn1 O3 . 4_665 166.47(5) ?
C15 Sn1 O3 . 4_665 85.05(6) ?
C1 Sn1 O3 . 4_665 79.60(6) ?
C8 Sn1 O3 . 4_665 85.12(6) ?
C22 O1 Sn1 . . 137.63(11) ?
C23 O2 C29 . . 117.37(14) ?
C28 O3 Sn1 . 4_566 128.23(13) ?
O5 N1 O4 . . 121.74(16) ?
O5 N1 C27 . . 120.47(15) ?
O4 N1 C27 . . 117.77(15) ?
C2 C1 Sn1 . . 111.26(12) ?
C2 C1 H1A . . 109.4 ?
Sn1 C1 H1A . . 109.4 ?
C2 C1 H1B . . 109.4 ?
Sn1 C1 H1B . . 109.4 ?
H1A C1 H1B . . 108.0 ?
C3 C2 C7 . . 117.52(18) ?
C3 C2 C1 . . 121.91(17) ?
C7 C2 C1 . . 120.52(17) ?
C4 C3 C2 . . 120.7(2) ?
C4 C3 H3 . . 119.6 ?
C2 C3 H3 . . 119.6 ?
C5 C4 C3 . . 120.8(2) ?
C5 C4 H4 . . 119.6 ?
C3 C4 H4 . . 119.6 ?
C6 C5 C4 . . 119.2(2) ?
C6 C5 H5 . . 120.4 ?
C4 C5 H5 . . 120.4 ?
C5 C6 C7 . . 120.4(2) ?
C5 C6 H6 . . 119.8 ?
C7 C6 H6 . . 119.8 ?
C6 C7 C2 . . 121.38(19) ?
C6 C7 H7 . . 119.3 ?
C2 C7 H7 . . 119.3 ?
C9 C8 Sn1 . . 117.52(13) ?
C9 C8 H8A . . 107.9 ?
Sn1 C8 H8A . . 107.9 ?
C9 C8 H8B . . 107.9 ?
Sn1 C8 H8B . . 107.9 ?
H8A C8 H8B . . 107.2 ?
C10 C9 C14 . . 118.00(18) ?
C10 C9 C8 . . 121.76(18) ?
C14 C9 C8 . . 120.25(18) ?
C11 C10 C9 . . 121.16(19) ?
C11 C10 H10 . . 119.4 ?
C9 C10 H10 . . 119.4 ?
C12 C11 C10 . . 120.2(2) ?
C12 C11 H11 . . 119.9 ?
C10 C11 H11 . . 119.9 ?
C13 C12 C11 . . 119.5(2) ?
C13 C12 H12 . . 120.2 ?
C11 C12 H12 . . 120.2 ?
C12 C13 C14 . . 120.5(2) ?
C12 C13 H13 . . 119.8 ?
C14 C13 H13 . . 119.8 ?
C13 C14 C9 . . 120.71(19) ?
C13 C14 H14 . . 119.6 ?
C9 C14 H14 . . 119.6 ?
C16 C15 Sn1 . . 107.19(12) ?
C16 C15 H15A . . 110.3 ?
Sn1 C15 H15A . . 110.3 ?
C16 C15 H15B . . 110.3 ?
Sn1 C15 H15B . . 110.3 ?
H15A C15 H15B . . 108.5 ?
C17 C16 C21 . . 117.91(19) ?
C17 C16 C15 . . 120.65(17) ?
C21 C16 C15 . . 121.36(18) ?
C16 C17 C18 . . 121.16(19) ?
C16 C17 H17 . . 119.4 ?
C18 C17 H17 . . 119.4 ?
C19 C18 C17 . . 120.1(2) ?
C19 C18 H18 . . 120.0 ?
C17 C18 H18 . . 120.0 ?
C20 C19 C18 . . 119.4(2) ?
C20 C19 H19 . . 120.3 ?
C18 C19 H19 . . 120.3 ?
C19 C20 C21 . . 120.8(2) ?
C19 C20 H20 . . 119.6 ?
C21 C20 H20 . . 119.6 ?
C20 C21 C16 . . 120.6(2) ?
C20 C21 H21 . . 119.7 ?
C16 C21 H21 . . 119.7 ?
O1 C22 C27 . . 123.00(16) ?
O1 C22 C23 . . 121.05(16) ?
C27 C22 C23 . . 115.93(15) ?
O2 C23 C24 . . 126.31(17) ?
O2 C23 C22 . . 111.73(15) ?
C24 C23 C22 . . 121.95(16) ?
C23 C24 C25 . . 119.54(17) ?
C23 C24 H24 . . 120.2 ?
C25 C24 H24 . . 120.2 ?
C26 C25 C24 . . 120.43(17) ?
C26 C25 C28 . . 117.20(17) ?
C24 C25 C28 . . 122.37(17) ?
C25 C26 C27 . . 120.06(17) ?
C25 C26 H26 . . 120.0 ?
C27 C26 H26 . . 120.0 ?
C26 C27 C22 . . 122.06(16) ?
C26 C27 N1 . . 116.78(16) ?
C22 C27 N1 . . 121.16(15) ?
O3 C28 C25 . . 125.14(18) ?
O3 C28 H28 . . 117.4 ?
C25 C28 H28 . . 117.4 ?
O2 C29 H29A . . 109.5 ?
O2 C29 H29B . . 109.5 ?
H29A C29 H29B . . 109.5 ?
O2 C29 H29C . . 109.5 ?
H29A C29 H29C . . 109.5 ?
H29B C29 H29C . . 109.5 ?

loop_
_geom_bond_atom_site_label_1
_geom_bond_atom_site_label_2
_geom_bond_site_symmetry_2
_geom_bond_distance
_geom_bond_publ_flag
Sn1 O1 . 2.1227(12) ?
Sn1 C15 . 2.1526(19) ?
Sn1 C1 . 2.1576(18) ?
Sn1 C8 . 2.1619(19) ?
Sn1 O3 4_665 2.4936(13) ?
O1 C22 . 1.287(2) ?
O2 C23 . 1.357(2) ?
O2 C29 . 1.433(2) ?
O3 C28 . 1.225(2) ?
O3 Sn1 4_566 2.4936(13) ?
O4 N1 . 1.233(2) ?
O5 N1 . 1.223(2) ?
N1 C27 . 1.451(2) ?
C1 C2 . 1.493(3) ?
C1 H1A . 0.9900 ?
C1 H1B . 0.9900 ?
C2 C3 . 1.391(3) ?
C2 C7 . 1.402(3) ?
C3 C4 . 1.386(3) ?
C3 H3 . 0.9500 ?
C4 C5 . 1.382(4) ?
C4 H4 . 0.9500 ?
C5 C6 . 1.375(3) ?
C5 H5 . 0.9500 ?
C6 C7 . 1.380(3) ?
C6 H6 . 0.9500 ?
C7 H7 . 0.9500 ?
C8 C9 . 1.501(3) ?
C8 H8A . 0.9900 ?
C8 H8B . 0.9900 ?
C9 C10 . 1.394(3) ?
C9 C14 . 1.395(3) ?
C10 C11 . 1.387(3) ?
C10 H10 . 0.9500 ?
C11 C12 . 1.383(3) ?
C11 H11 . 0.9500 ?
C12 C13 . 1.380(3) ?
C12 H12 . 0.9500 ?
C13 C14 . 1.392(3) ?
C13 H13 . 0.9500 ?
C14 H14 . 0.9500 ?
C15 C16 . 1.500(3) ?
C15 H15A . 0.9900 ?
C15 H15B . 0.9900 ?
C16 C17 . 1.392(3) ?
C16 C21 . 1.395(3) ?
C17 C18 . 1.387(3) ?
C17 H17 . 0.9500 ?
C18 C19 . 1.382(3) ?
C18 H18 . 0.9500 ?
C19 C20 . 1.375(3) ?
C19 H19 . 0.9500 ?
C20 C21 . 1.385(3) ?
C20 H20 . 0.9500 ?
C21 H21 . 0.9500 ?
C22 C27 . 1.414(2) ?
C22 C23 . 1.445(3) ?
C23 C24 . 1.367(2) ?
C24 C25 . 1.416(2) ?
C24 H24 . 0.9500 ?
C25 C26 . 1.377(3) ?
C25 C28 . 1.448(3) ?
C26 C27 . 1.390(2) ?
C26 H26 . 0.9500 ?
C28 H28 . 0.9500 ?
C29 H29A . 0.9800 ?
C29 H29B . 0.9800 ?
C29 H29C . 0.9800 ?

loop_
_geom_torsion_atom_site_label_1
_geom_torsion_atom_site_label_2
_geom_torsion_atom_site_label_3
_geom_torsion_atom_site_label_4
_geom_torsion_site_symmetry_1
_geom_torsion_site_symmetry_2
_geom_torsion_site_symmetry_3
_geom_torsion_site_symmetry_4
_geom_torsion
_geom_torsion_publ_flag
C15 Sn1 O1 C22 . . . . 83.51(18) ?
C1 Sn1 O1 C22 . . . . -163.52(18) ?
C8 Sn1 O1 C22 . . . . -48.54(18) ?
O3 Sn1 O1 C22 4_665 . . . -167.57(18) ?
O1 Sn1 C1 C2 . . . . 105.81(13) ?
C15 Sn1 C1 C2 . . . . -155.13(12) ?
C8 Sn1 C1 C2 . . . . 4.40(15) ?
O3 Sn1 C1 C2 4_665 . . . -75.15(13) ?
Sn1 C1 C2 C3 . . . . 101.24(19) ?
Sn1 C1 C2 C7 . . . . -76.10(19) ?
C7 C2 C3 C4 . . . . 0.7(3) ?
C1 C2 C3 C4 . . . . -176.7(2) ?
C2 C3 C4 C5 . . . . -0.3(4) ?
C3 C4 C5 C6 . . . . -0.1(4) ?
C4 C5 C6 C7 . . . . 0.2(4) ?
C5 C6 C7 C2 . . . . 0.2(3) ?
C3 C2 C7 C6 . . . . -0.6(3) ?
C1 C2 C7 C6 . . . . 176.85(17) ?
O1 Sn1 C8 C9 . . . . 13.55(16) ?
C15 Sn1 C8 C9 . . . . -98.44(16) ?
C1 Sn1 C8 C9 . . . . 105.59(16) ?
O3 Sn1 C8 C9 4_665 . . . -178.30(16) ?
Sn1 C8 C9 C10 . . . . -67.3(2) ?
Sn1 C8 C9 C14 . . . . 113.34(18) ?
C14 C9 C10 C11 . . . . -0.9(3) ?
C8 C9 C10 C11 . . . . 179.72(19) ?
C9 C10 C11 C12 . . . . 0.6(3) ?
C10 C11 C12 C13 . . . . -0.2(3) ?
C11 C12 C13 C14 . . . . 0.0(3) ?
C12 C13 C14 C9 . . . . -0.3(3) ?
C10 C9 C14 C13 . . . . 0.7(3) ?
C8 C9 C14 C13 . . . . -179.89(19) ?
O1 Sn1 C15 C16 . . . . 88.15(13) ?
C1 Sn1 C15 C16 . . . . -2.56(15) ?
C8 Sn1 C15 C16 . . . . -158.91(12) ?
O3 Sn1 C15 C16 4_665 . . . -79.02(13) ?
Sn1 C15 C16 C17 . . . . -81.43(19) ?
Sn1 C15 C16 C21 . . . . 95.27(19) ?
C21 C16 C17 C18 . . . . -0.3(3) ?
C15 C16 C17 C18 . . . . 176.55(18) ?
C16 C17 C18 C19 . . . . -0.5(3) ?
C17 C18 C19 C20 . . . . 0.6(3) ?
C18 C19 C20 C21 . . . . 0.0(3) ?
C19 C20 C21 C16 . . . . -0.8(3) ?
C17 C16 C21 C20 . . . . 0.9(3) ?
C15 C16 C21 C20 . . . . -175.92(19) ?
Sn1 O1 C22 C27 . . . . 155.51(14) ?
Sn1 O1 C22 C23 . . . . -26.3(3) ?
C29 O2 C23 C24 . . . . -5.3(3) ?
C29 O2 C23 C22 . . . . 174.93(15) ?
O1 C22 C23 O2 . . . . 3.8(2) ?
C27 C22 C23 O2 . . . . -177.92(15) ?
O1 C22 C23 C24 . . . . -176.01(16) ?
C27 C22 C23 C24 . . . . 2.3(3) ?
O2 C23 C24 C25 . . . . 178.99(17) ?
C22 C23 C24 C25 . . . . -1.2(3) ?
C23 C24 C25 C26 . . . . -0.1(3) ?
C23 C24 C25 C28 . . . . 179.63(18) ?
C24 C25 C26 C27 . . . . 0.3(3) ?
C28 C25 C26 C27 . . . . -179.43(17) ?
C25 C26 C27 C22 . . . . 0.8(3) ?
C25 C26 C27 N1 . . . . -178.67(16) ?
O1 C22 C27 C26 . . . . 176.18(17) ?
C23 C22 C27 C26 . . . . -2.1(3) ?
O1 C22 C27 N1 . . . . -4.3(3) ?
C23 C22 C27 N1 . . . . 177.42(15) ?
O5 N1 C27 C26 . . . . 167.06(18) ?
O4 N1 C27 C26 . . . . -11.5(2) ?
O5 N1 C27 C22 . . . . -12.4(3) ?
O4 N1 C27 C22 . . . . 169.03(17) ?
Sn1 O3 C28 C25 4_566 . . . -177.02(14) ?
C26 C25 C28 O3 . . . . 175.07(19) ?
C24 C25 C28 O3 . . . . -4.7(3) ?
